data_7217906
loop_
_publ_author_name
'Huang, Fu-Ping'
'Yao, Peng-Fei'
'Luo, Wei'
'Li, Hai-Ye'
'Yu, Qing'
'Bian, Hedong'
'Yan, Shi-Ping'

_publ_section_title
;
 Coordination assemblies of the MII-tm/bpt (M = Zn/Cd/Co/Ni) mixed-ligand
 system: positional isomeric effect, structural diversification and
 properties
;
_journal_name_full 'RSC Adv.'
_journal_paper_doi 10.1039/C4RA03545C
_journal_year 2014
_chemical_formula_moiety 'C21 H17 Cd2 N5 O9'
_chemical_formula_sum 'C21 H17 Cd2 N5 O9'
_chemical_formula_weight 708.22
_chemical_name_systematic
;
 ? 
;
_space_group_crystal_system triclinic
_space_group_IT_number 2
_space_group_name_Hall '-P 1'
_space_group_name_H-M_alt 'P -1'
_symmetry_space_group_name_Hall '-P 1'
_symmetry_space_group_name_H-M 'P -1'
_atom_sites_solution_hydrogens geom
_atom_sites_solution_primary direct
_atom_sites_solution_secondary difmap
_audit_creation_date 2014-07-19
_audit_creation_method
;
  Olex2 1.2-ac2
  (compiled 2012.03.06 svn.r2239, GUI svn.r4109)
;
_cell_angle_alpha 113.43(3)
_cell_angle_beta 97.44(3)
_cell_angle_gamma 94.64(3)
_cell_formula_units_Z 2
_cell_length_a 10.118(2)
_cell_length_b 10.261(2)
_cell_length_c 12.483(3)
_cell_measurement_temperature 293(2)
_cell_volume 1166.6(5)
_computing_molecular_graphics
;
O. V. Dolomanov, L. J. Bourhis, R. J. Gildea, J. A. K. Howard and H. Puschmann,
OLEX2: a complete structure solution, refinement and analysis program.
J. Appl. Cryst. (2009). 42, 339-341.
;
_computing_publication_material
;
O. V. Dolomanov, L. J. Bourhis, R. J. Gildea, J. A. K. Howard and H. Puschmann,
OLEX2: a complete structure solution, refinement and analysis program.
J. Appl. Cryst. (2009). 42, 339-341.
;
_computing_structure_refinement
;
XL, G.M. Sheldrick, Acta Cryst.
(2008). A64, 112-122
;
_computing_structure_solution 'SHELXS-97 (Sheldrick, 1990)'
_diffrn_ambient_temperature 293(2)
_diffrn_measured_fraction_theta_full 0.973
_diffrn_measured_fraction_theta_max 0.973
_diffrn_measurement_device_type 'Bruker P4'
_diffrn_measurement_method '\w scans'
_diffrn_radiation_monochromator graphite
_diffrn_radiation_type MoK\a
_diffrn_radiation_wavelength 0.71073
_diffrn_reflns_av_R_equivalents 0.0431
_diffrn_reflns_av_unetI/netI 0.0772
_diffrn_reflns_limit_h_max 12
_diffrn_reflns_limit_h_min -13
_diffrn_reflns_limit_k_max 13
_diffrn_reflns_limit_k_min -11
_diffrn_reflns_limit_l_max 16
_diffrn_reflns_limit_l_min -16
_diffrn_reflns_number 8259
_diffrn_reflns_theta_full 27.48
_diffrn_reflns_theta_max 27.48
_diffrn_reflns_theta_min 3.21
_diffrn_source 'fine-focus sealed tube'
_exptl_absorpt_coefficient_mu 1.886
_exptl_absorpt_correction_T_max 0.860
_exptl_absorpt_correction_T_min 0.762
_exptl_absorpt_correction_type none
_exptl_crystal_colour colorless
_exptl_crystal_density_diffrn 2.010
_exptl_crystal_density_method 'not measured'
_exptl_crystal_description block
_exptl_crystal_F_000 688
_exptl_crystal_size_max 0.20
_exptl_crystal_size_mid 0.12
_exptl_crystal_size_min 0.08
_refine_diff_density_max 0.894
_refine_diff_density_min -1.154
_refine_diff_density_rms 0.279
_refine_ls_extinction_method none
_refine_ls_goodness_of_fit_ref 1.116
_refine_ls_hydrogen_treatment constr
_refine_ls_matrix_type full
_refine_ls_number_parameters 334
_refine_ls_number_reflns 5350
_refine_ls_number_restraints 0
_refine_ls_restrained_S_all 1.116
_refine_ls_R_factor_all 0.0915
_refine_ls_R_factor_gt 0.0582
_refine_ls_shift/su_max 0.000
_refine_ls_shift/su_mean 0.000
_refine_ls_structure_factor_coef Fsqd
_refine_ls_weighting_details 'calc w=1/[\s^2^(Fo^2^)+(0.0753P)^2^+0.0000P] where P=(Fo^2^+2Fc^2^)/3'
_refine_ls_weighting_scheme calc
_refine_ls_wR_factor_gt 0.1220
_refine_ls_wR_factor_ref 0.1502
_reflns_number_gt 3905
_reflns_number_total 5350
_reflns_threshold_expression >2sigma(I)
_cod_data_source_file c4ra03545c2.cif
_cod_data_source_block aa
_cod_database_code 7217906

loop_
_space_group_symop_id
_space_group_symop_operation_xyz
1 'x, y, z'
2 '-x, -y, -z'

loop_
_atom_site_label
_atom_site_type_symbol
_atom_site_fract_x
_atom_site_fract_y
_atom_site_fract_z
_atom_site_U_iso_or_equiv
_atom_site_adp_type
_atom_site_occupancy
_atom_site_symmetry_multiplicity
_atom_site_calc_flag
_atom_site_refinement_flags
_atom_site_disorder_assembly
_atom_site_disorder_group
Cd1 Cd 0.43558(5) 0.75562(5) 0.29993(5) 0.01994(16) Uani 1 1 d . . .
Cd2 Cd 0.17505(5) 0.96362(5) 0.27778(5) 0.02209(17) Uani 1 1 d . . .
C1 C 0.5600(8) 0.5702(8) 0.3732(7) 0.0261(17) Uani 1 1 d . . .
C2 C 0.6150(7) 0.4539(7) 0.4019(6) 0.0216(16) Uani 1 1 d . . .
C3 C 0.5377(8) 0.3215(8) 0.3641(6) 0.0223(16) Uani 1 1 d . . .
H3 H 0.4524 0.3040 0.3187 0.027 Uiso 1 1 calc R . .
C4 C 0.5847(7) 0.2143(7) 0.3924(6) 0.0186(15) Uani 1 1 d . . .
C5 C 0.4996(7) 0.0676(8) 0.3455(7) 0.0241(16) Uani 1 1 d . . .
C6 C 0.7132(7) 0.2425(8) 0.4624(7) 0.0236(16) Uani 1 1 d . . .
C7 C 0.7715(7) 0.1383(8) 0.5086(7) 0.0224(16) Uani 1 1 d . . .
C8 C 0.7930(8) 0.3749(8) 0.4970(8) 0.0313(19) Uani 1 1 d . . .
H8 H 0.8791 0.3930 0.5410 0.038 Uiso 1 1 calc R . .
C9 C 0.7443(8) 0.4779(8) 0.4660(7) 0.0308(19) Uani 1 1 d . . .
H9 H 0.7985 0.5652 0.4881 0.037 Uiso 1 1 calc R . .
C10 C 0.4802(8) 0.2155(8) -0.0662(8) 0.0304(18) Uani 1 1 d . . .
H10 H 0.5345 0.1436 -0.0877 0.037 Uiso 1 1 calc R . .
C11 C 0.4365(8) 0.2524(8) 0.0397(8) 0.0321(19) Uani 1 1 d . . .
H11 H 0.4594 0.2049 0.0877 0.039 Uiso 1 1 calc R . .
C12 C 0.3564(8) 0.3631(8) 0.0757(7) 0.0259(17) Uani 1 1 d . . .
H12 H 0.3259 0.3908 0.1476 0.031 Uiso 1 1 calc R . .
C13 C 0.3247(7) 0.4291(7) -0.0002(6) 0.0211(15) Uani 1 1 d . . .
C14 C 0.3715(7) 0.3813(8) -0.1078(7) 0.0242(16) Uani 1 1 d . . .
H14 H 0.3477 0.4236 -0.1597 0.029 Uiso 1 1 calc R . .
C15 C 0.2470(7) 0.5505(7) 0.0279(7) 0.0217(16) Uani 1 1 d . . .
C16 C 0.1259(7) 0.6923(8) -0.0001(7) 0.0215(16) Uani 1 1 d . . .
C17 C 0.0422(7) 0.7587(8) -0.0646(7) 0.0254(17) Uani 1 1 d . . .
C18 C 0.0717(9) 0.7503(9) -0.1718(7) 0.035(2) Uani 1 1 d . . .
H18 H 0.1403 0.7005 -0.2033 0.042 Uiso 1 1 calc R . .
C19 C -0.0002(10) 0.8154(10) -0.2313(8) 0.042(2) Uani 1 1 d . . .
H19 H 0.0225 0.8109 -0.3024 0.051 Uiso 1 1 calc R . .
C20 C -0.1343(8) 0.8862(8) -0.0915(8) 0.0291(18) Uani 1 1 d . . .
H20 H -0.2071 0.9307 -0.0641 0.035 Uiso 1 1 calc R . .
C21 C -0.0656(7) 0.8245(8) -0.0261(7) 0.0257(17) Uani 1 1 d . . .
H21 H -0.0920 0.8273 0.0434 0.031 Uiso 1 1 calc R . .
N1 N 0.4494(6) 0.2767(7) -0.1398(6) 0.0249(14) Uani 1 1 d . . .
N2 N 0.1695(6) 0.5678(7) -0.0590(5) 0.0243(14) Uani 1 1 d . . .
N3 N 0.2543(6) 0.6548(6) 0.1334(5) 0.0223(13) Uani 1 1 d . . .
N4 N 0.1724(6) 0.7488(6) 0.1157(5) 0.0225(14) Uani 1 1 d . . .
N5 N -0.1028(6) 0.8861(7) -0.1914(6) 0.0272(15) Uani 1 1 d . . .
O1 O 0.4377(6) 0.5508(6) 0.3287(5) 0.0318(13) Uani 1 1 d . . .
O2 O 0.6364(6) 0.6820(6) 0.3902(6) 0.0418(16) Uani 1 1 d . . .
O3 O 0.3904(5) 0.0466(6) 0.2752(5) 0.0331(14) Uani 1 1 d . . .
O4 O 0.5449(5) -0.0220(5) 0.3789(5) 0.0284(12) Uani 1 1 d . . .
O5 O 0.7382(5) 0.1504(5) 0.6082(5) 0.0242(12) Uani 1 1 d . . .
O6 O 0.8529(6) 0.0654(6) 0.4602(5) 0.0335(14) Uani 1 1 d . . .
O7 O -0.0506(5) 0.8890(6) 0.2689(5) 0.0339(14) Uani 1 1 d . . .
O8 O 0.1510(6) 1.1472(6) 0.4520(5) 0.0334(13) Uani 1 1 d . . .
O9 O -0.0800(14) 0.6390(10) 0.2972(9) 0.047(4) Uiso 0.71(3) 1 d P A 1
H7A H -0.1045 0.8105 0.2215 0.057 Uiso 1 1 d R . .
H7B H -0.1098 0.9448 0.3241 0.057 Uiso 1 1 d R . .
H8A H 0.2061 1.2053 0.5094 0.057 Uiso 1 1 d R . .
H8B H 0.1369 1.0857 0.4856 0.057 Uiso 1 1 d R . .
O9' O -0.016(3) 0.628(2) 0.273(2) 0.034(8) Uiso 0.29(3) 1 d P A 2

loop_
_atom_site_aniso_label
_atom_site_aniso_U_11
_atom_site_aniso_U_22
_atom_site_aniso_U_33
_atom_site_aniso_U_23
_atom_site_aniso_U_13
_atom_site_aniso_U_12
Cd1 0.0245(3) 0.0173(3) 0.0188(3) 0.0081(2) 0.0022(2) 0.0069(2)
Cd2 0.0260(3) 0.0204(3) 0.0206(3) 0.0094(2) 0.0008(2) 0.0083(2)
C1 0.041(5) 0.020(4) 0.018(4) 0.009(3) 0.002(3) 0.009(3)
C2 0.030(4) 0.018(4) 0.019(4) 0.011(3) 0.001(3) 0.008(3)
C3 0.029(4) 0.022(4) 0.016(4) 0.008(3) 0.001(3) 0.008(3)
C4 0.024(4) 0.012(3) 0.019(4) 0.007(3) 0.002(3) 0.003(3)
C5 0.025(4) 0.023(4) 0.020(4) 0.006(3) 0.006(3) -0.004(3)
C6 0.029(4) 0.025(4) 0.020(4) 0.013(3) 0.003(3) 0.004(3)
C7 0.028(4) 0.018(4) 0.021(4) 0.011(3) -0.005(3) 0.003(3)
C8 0.027(4) 0.028(4) 0.040(5) 0.021(4) -0.008(4) -0.004(3)
C9 0.038(5) 0.021(4) 0.031(5) 0.013(4) -0.002(4) -0.005(3)
C10 0.036(5) 0.020(4) 0.036(5) 0.010(4) 0.010(4) 0.013(3)
C11 0.039(5) 0.027(4) 0.032(5) 0.014(4) 0.004(4) 0.008(4)
C12 0.032(4) 0.025(4) 0.019(4) 0.007(3) 0.007(3) 0.002(3)
C13 0.021(4) 0.016(4) 0.017(4) 0.000(3) -0.001(3) -0.001(3)
C14 0.030(4) 0.022(4) 0.019(4) 0.006(3) 0.005(3) 0.004(3)
C15 0.022(4) 0.016(4) 0.023(4) 0.005(3) 0.001(3) 0.007(3)
C16 0.026(4) 0.019(4) 0.019(4) 0.008(3) -0.001(3) 0.005(3)
C17 0.026(4) 0.026(4) 0.025(4) 0.012(3) -0.001(3) 0.004(3)
C18 0.047(5) 0.041(5) 0.022(4) 0.013(4) 0.008(4) 0.028(4)
C19 0.064(6) 0.044(5) 0.032(5) 0.023(4) 0.013(5) 0.035(5)
C20 0.023(4) 0.034(5) 0.038(5) 0.022(4) 0.004(3) 0.008(3)
C21 0.029(4) 0.026(4) 0.024(4) 0.013(3) 0.000(3) 0.004(3)
N1 0.027(3) 0.025(3) 0.022(4) 0.008(3) 0.007(3) 0.007(3)
N2 0.029(3) 0.026(3) 0.015(3) 0.004(3) 0.000(3) 0.012(3)
N3 0.028(3) 0.019(3) 0.019(3) 0.007(3) 0.002(3) 0.011(3)
N4 0.026(3) 0.022(3) 0.020(3) 0.009(3) 0.001(3) 0.010(3)
N5 0.035(4) 0.025(3) 0.024(4) 0.011(3) 0.005(3) 0.012(3)
O1 0.042(3) 0.023(3) 0.031(3) 0.014(3) -0.003(3) 0.013(3)
O2 0.054(4) 0.020(3) 0.049(4) 0.020(3) -0.012(3) -0.003(3)
O3 0.030(3) 0.037(3) 0.033(3) 0.020(3) -0.007(3) -0.007(3)
O4 0.039(3) 0.019(3) 0.031(3) 0.014(2) 0.006(2) 0.006(2)
O5 0.030(3) 0.026(3) 0.022(3) 0.013(2) 0.006(2) 0.013(2)
O6 0.042(3) 0.036(3) 0.035(3) 0.019(3) 0.021(3) 0.030(3)
O7 0.031(3) 0.031(3) 0.029(3) 0.000(3) 0.011(3) 0.003(3)
O8 0.042(3) 0.028(3) 0.027(3) 0.010(3) 0.001(3) -0.002(3)

loop_
_atom_type_symbol
_atom_type_description
_atom_type_scat_dispersion_real
_atom_type_scat_dispersion_imag
_atom_type_scat_source
C C 0.0033 0.0016 'International Tables Vol C Tables 4.2.6.8 and 6.1.1.4'
H H 0.0000 0.0000 'International Tables Vol C Tables 4.2.6.8 and 6.1.1.4'
Cd Cd -0.8075 1.2024 'International Tables Vol C Tables 4.2.6.8 and 6.1.1.4'
N N 0.0061 0.0033 'International Tables Vol C Tables 4.2.6.8 and 6.1.1.4'
O O 0.0106 0.0060 'International Tables Vol C Tables 4.2.6.8 and 6.1.1.4'

loop_
_geom_angle_atom_site_label_1
_geom_angle_atom_site_label_2
_geom_angle_atom_site_label_3
_geom_angle
_geom_angle_site_symmetry_1
_geom_angle_site_symmetry_3
N1 Cd1 N3 78.3(2) 2_665 .
N1 Cd1 O2 86.2(2) 2_665 .
N3 Cd1 O2 139.48(19) . .
O1 Cd1 N1 105.9(2) . 2_665
O1 Cd1 N3 94.4(2) . .
O1 Cd1 O2 54.18(18) . .
O1 Cd1 O5 101.67(19) . 2_666
O4 Cd1 N1 85.0(2) 1_565 2_665
O4 Cd1 N3 126.78(19) 1_565 .
O4 Cd1 O1 138.81(19) 1_565 .
O4 Cd1 O2 88.14(19) 1_565 .
O4 Cd1 O5 87.01(19) 1_565 2_666
O5 Cd1 N1 146.23(19) 2_666 2_665
O5 Cd1 N3 80.5(2) 2_666 .
O5 Cd1 O2 126.3(2) 2_666 .
N4 Cd2 O7 87.3(2) . .
N5 Cd2 N4 103.1(2) 2_575 .
N5 Cd2 O7 87.3(2) 2_575 .
O3 Cd2 N4 92.7(2) 1_565 .
O3 Cd2 N5 87.6(2) 1_565 2_575
O3 Cd2 O5 88.68(18) 1_565 2_666
O3 Cd2 O7 174.76(19) 1_565 .
O3 Cd2 O8 97.0(2) 1_565 .
O5 Cd2 N4 86.05(19) 2_666 .
O5 Cd2 N5 170.2(2) 2_666 2_575
O5 Cd2 O7 96.55(19) 2_666 .
O8 Cd2 N4 168.0(2) . .
O8 Cd2 N5 84.4(2) . 2_575
O8 Cd2 O5 87.13(19) . 2_666
O8 Cd2 O7 83.7(2) . .
O1 C1 C2 118.4(7) . .
O1 C1 O2 121.2(7) . .
O2 C1 C2 120.3(7) . .
C3 C2 C1 120.2(6) . .
C3 C2 C9 119.2(7) . .
C9 C2 C1 120.6(7) . .
C2 C3 H3 119.4 . .
C2 C3 C4 121.2(7) . .
C4 C3 H3 119.4 . .
C3 C4 C5 120.0(6) . .
C3 C4 C6 118.9(6) . .
C6 C4 C5 121.1(6) . .
O3 C5 C4 117.5(7) . .
O4 C5 C4 116.8(6) . .
O4 C5 O3 125.8(7) . .
C4 C6 C7 124.0(6) . .
C8 C6 C4 119.7(7) . .
C8 C6 C7 116.3(6) . .
O5 C7 C6 113.4(6) . .
O6 C7 C6 120.6(7) . .
O6 C7 O5 125.5(6) . .
C6 C8 H8 120.0 . .
C9 C8 C6 119.9(7) . .
C9 C8 H8 120.0 . .
C2 C9 H9 119.5 . .
C8 C9 C2 121.0(7) . .
C8 C9 H9 119.5 . .
C11 C10 H10 118.3 . .
N1 C10 H10 118.3 . .
N1 C10 C11 123.5(7) . .
C10 C11 H11 120.3 . .
C10 C11 C12 119.5(7) . .
C12 C11 H11 120.3 . .
C11 C12 H12 121.3 . .
C13 C12 C11 117.5(7) . .
C13 C12 H12 121.3 . .
C12 C13 C14 118.7(7) . .
C12 C13 C15 123.6(7) . .
C14 C13 C15 117.7(7) . .
C13 C14 H14 118.6 . .
N1 C14 C13 122.8(7) . .
N1 C14 H14 118.6 . .
N2 C15 C13 120.1(7) . .
N3 C15 C13 125.5(6) . .
N3 C15 N2 114.1(6) . .
N2 C16 C17 120.7(7) . .
N4 C16 C17 126.0(7) . .
N4 C16 N2 113.2(6) . .
C18 C17 C16 118.2(7) . .
C21 C17 C16 123.9(7) . .
C21 C17 C18 117.9(7) . .
C17 C18 H18 120.2 . .
C19 C18 C17 119.6(8) . .
C19 C18 H18 120.2 . .
C18 C19 H19 118.6 . .
N5 C19 C18 122.8(8) . .
N5 C19 H19 118.6 . .
C21 C20 H20 118.1 . .
N5 C20 H20 118.1 . .
N5 C20 C21 123.9(8) . .
C17 C21 C20 119.1(8) . .
C17 C21 H21 120.5 . .
C20 C21 H21 120.5 . .
C10 N1 Cd1 121.4(5) . 2_665
C10 N1 C14 118.0(7) . .
C14 N1 Cd1 119.2(5) . 2_665
C15 N2 C16 102.2(6) . .
C15 N3 Cd1 130.7(5) . .
C15 N3 N4 105.2(6) . .
N4 N3 Cd1 116.6(4) . .
C16 N4 Cd2 137.5(5) . .
C16 N4 N3 105.3(6) . .
N3 N4 Cd2 116.6(4) . .
C19 N5 Cd2 117.0(5) . 2_575
C20 N5 Cd2 125.0(5) . 2_575
C20 N5 C19 116.6(7) . .
C1 O1 Cd1 97.9(5) . .
C1 O2 Cd1 86.7(5) . .
C5 O3 Cd2 131.5(5) . 1_545
C5 O4 Cd1 118.5(5) . 1_545
Cd1 O5 Cd2 101.9(2) 2_666 2_666
C7 O5 Cd1 132.0(4) . 2_666
C7 O5 Cd2 125.2(4) . 2_666
Cd2 O7 H7A 131.6 . .
Cd2 O7 H7B 125.4 . .
H7A O7 H7B 103.0 . .
Cd2 O8 H8A 132.6 . .
Cd2 O8 H8B 91.4 . .
H8A O8 H8B 94.4 . .

loop_
_geom_bond_atom_site_label_1
_geom_bond_atom_site_label_2
_geom_bond_distance
_geom_bond_site_symmetry_2
Cd1 N1 2.366(6) 2_665
Cd1 N3 2.398(6) .
Cd1 O1 2.270(5) .
Cd1 O2 2.511(6) .
Cd1 O4 2.219(5) 1_565
Cd1 O5 2.293(5) 2_666
Cd2 N4 2.320(6) .
Cd2 N5 2.319(6) 2_575
Cd2 O3 2.283(5) 1_565
Cd2 O5 2.310(5) 2_666
Cd2 O7 2.322(5) .
Cd2 O8 2.300(6) .
C1 C2 1.502(9) .
C1 O1 1.255(9) .
C1 O2 1.256(9) .
C2 C3 1.379(10) .
C2 C9 1.391(10) .
C3 H3 0.9300 .
C3 C4 1.383(9) .
C4 C5 1.519(9) .
C4 C6 1.408(10) .
C5 O3 1.263(9) .
C5 O4 1.247(9) .
C6 C7 1.526(9) .
C6 C8 1.396(10) .
C7 O5 1.291(9) .
C7 O6 1.213(9) .
C8 H8 0.9300 .
C8 C9 1.367(10) .
C9 H9 0.9300 .
C10 H10 0.9300 .
C10 C11 1.367(12) .
C10 N1 1.323(10) .
C11 H11 0.9300 .
C11 C12 1.409(10) .
C12 H12 0.9300 .
C12 C13 1.388(10) .
C13 C14 1.395(10) .
C13 C15 1.475(10) .
C14 H14 0.9300 .
C14 N1 1.345(9) .
C15 N2 1.333(9) .
C15 N3 1.314(9) .
C16 C17 1.477(10) .
C16 N2 1.340(9) .
C16 N4 1.327(9) .
C17 C18 1.380(11) .
C17 C21 1.368(11) .
C18 H18 0.9300 .
C18 C19 1.364(10) .
C19 H19 0.9300 .
C19 N5 1.350(10) .
C20 H20 0.9300 .
C20 C21 1.374(10) .
C20 N5 1.325(10) .
C21 H21 0.9300 .
N1 Cd1 2.366(6) 2_665
N3 N4 1.385(7) .
N5 Cd2 2.319(6) 2_575
O3 Cd2 2.283(5) 1_545
O4 Cd1 2.219(5) 1_545
O5 Cd1 2.293(5) 2_666
O5 Cd2 2.310(5) 2_666
O7 H7A 0.8736 .
O7 H7B 1.0051 .
O8 H8A 0.8260 .
O8 H8B 0.8969 .

loop_
_geom_torsion_atom_site_label_1
_geom_torsion_atom_site_label_2
_geom_torsion_atom_site_label_3
_geom_torsion_atom_site_label_4
_geom_torsion
_geom_torsion_site_symmetry_1
_geom_torsion_site_symmetry_4
Cd1 N3 N4 Cd2 -20.1(6) . .
Cd1 N3 N4 C16 152.0(5) . .
C1 C2 C3 C4 -178.1(7) . .
C1 C2 C9 C8 177.1(8) . .
C2 C1 O1 Cd1 -176.3(6) . .
C2 C1 O2 Cd1 176.4(7) . .
C2 C3 C4 C5 -177.6(7) . .
C2 C3 C4 C6 0.8(11) . .
C3 C2 C9 C8 -3.4(12) . .
C3 C4 C5 O3 4.2(11) . .
C3 C4 C5 O4 -176.6(7) . .
C3 C4 C6 C7 174.4(7) . .
C3 C4 C6 C8 -3.0(11) . .
C4 C5 O3 Cd2 -127.9(6) . 1_545
C4 C5 O4 Cd1 -174.1(5) . 1_545
C4 C6 C7 O5 -86.6(9) . .
C4 C6 C7 O6 101.3(9) . .
C4 C6 C8 C9 2.1(13) . .
C5 C4 C6 C7 -7.1(11) . .
C5 C4 C6 C8 175.4(7) . .
C6 C4 C5 O3 -174.2(7) . .
C6 C4 C5 O4 5.0(11) . .
C6 C7 O5 Cd1 21.3(9) . 2_666
C6 C7 O5 Cd2 -171.6(4) . 2_666
C6 C8 C9 C2 1.2(13) . .
C7 C6 C8 C9 -175.6(8) . .
C8 C6 C7 O5 90.9(9) . .
C8 C6 C7 O6 -81.2(10) . .
C9 C2 C3 C4 2.3(12) . .
C10 C11 C12 C13 0.5(11) . .
C11 C10 N1 Cd1 166.7(6) . 2_665
C11 C10 N1 C14 0.4(12) . .
C11 C12 C13 C14 1.1(10) . .
C11 C12 C13 C15 -177.3(7) . .
C12 C13 C14 N1 -2.1(11) . .
C12 C13 C15 N2 -149.6(7) . .
C12 C13 C15 N3 36.3(11) . .
C13 C14 N1 Cd1 -165.3(5) . 2_665
C13 C14 N1 C10 1.3(11) . .
C13 C15 N2 C16 -175.3(7) . .
C13 C15 N3 Cd1 27.7(11) . .
C13 C15 N3 N4 175.5(7) . .
C14 C13 C15 N2 32.0(10) . .
C14 C13 C15 N3 -142.0(8) . .
C15 C13 C14 N1 176.4(6) . .
C15 N3 N4 Cd2 -173.3(5) . .
C15 N3 N4 C16 -1.2(8) . .
C16 C17 C18 C19 -177.4(8) . .
C16 C17 C21 C20 178.2(7) . .
C17 C16 N2 C15 175.9(7) . .
C17 C16 N4 Cd2 -5.4(13) . .
C17 C16 N4 N3 -175.0(7) . .
C17 C18 C19 N5 -1.7(14) . .
C18 C17 C21 C20 -3.8(11) . .
C18 C19 N5 Cd2 164.8(7) . 2_575
C18 C19 N5 C20 -1.9(13) . .
C21 C17 C18 C19 4.5(13) . .
C21 C20 N5 Cd2 -162.8(6) . 2_575
C21 C20 N5 C19 2.7(12) . .
N1 Cd1 N3 C15 40.9(7) 2_665 .
N1 Cd1 N3 N4 -104.0(5) 2_665 .
N1 Cd1 O1 C1 72.3(5) 2_665 .
N1 Cd1 O2 C1 -111.9(5) 2_665 .
N1 C10 C11 C12 -1.3(13) . .
N2 C15 N3 Cd1 -146.7(5) . .
N2 C15 N3 N4 1.1(9) . .
N2 C16 C17 C18 -38.1(11) . .
N2 C16 C17 C21 139.9(8) . .
N2 C16 N4 Cd2 170.5(5) . .
N2 C16 N4 N3 0.9(8) . .
N3 Cd1 O1 C1 151.3(5) . .
N3 Cd1 O2 C1 -44.9(6) . .
N3 C15 N2 C16 -0.6(9) . .
N4 C16 C17 C18 137.5(9) . .
N4 C16 C17 C21 -44.5(12) . .
N4 C16 N2 C15 -0.3(9) . .
N5 Cd2 N4 C16 -11.5(8) 2_575 .
N5 Cd2 N4 N3 157.2(5) 2_575 .
N5 C20 C21 C17 0.2(12) . .
O1 Cd1 N3 C15 -64.4(7) . .
O1 Cd1 N3 N4 150.6(5) . .
O1 Cd1 O2 C1 0.8(4) . .
O1 C1 C2 C3 9.4(11) . .
O1 C1 C2 C9 -171.0(7) . .
O1 C1 O2 Cd1 -1.4(8) . .
O2 Cd1 N3 C15 -28.8(8) . .
O2 Cd1 N3 N4 -173.7(4) . .
O2 Cd1 O1 C1 -0.8(4) . .
O2 C1 C2 C3 -168.5(8) . .
O2 C1 C2 C9 11.1(12) . .
O2 C1 O1 Cd1 1.6(9) . .
O3 Cd2 N4 C16 -99.7(8) 1_565 .
O3 Cd2 N4 N3 69.0(5) 1_565 .
O3 C5 O4 Cd1 5.0(11) . 1_545
O4 Cd1 N3 C15 115.5(6) 1_565 .
O4 Cd1 N3 N4 -29.5(6) 1_565 .
O4 Cd1 O1 C1 -28.6(6) 1_565 .
O4 Cd1 O2 C1 163.0(5) 1_565 .
O4 C5 O3 Cd2 53.1(11) . 1_545
O5 Cd1 N3 C15 -165.5(7) 2_666 .
O5 Cd1 N3 N4 49.5(5) 2_666 .
O5 Cd1 O1 C1 -127.5(5) 2_666 .
O5 Cd1 O2 C1 78.1(5) 2_666 .
O5 Cd2 N4 C16 171.8(8) 2_666 .
O5 Cd2 N4 N3 -19.5(5) 2_666 .
O6 C7 O5 Cd1 -167.0(5) . 2_666
O6 C7 O5 Cd2 0.1(10) . 2_666
O7 Cd2 N4 C16 75.1(8) . .
O7 Cd2 N4 N3 -116.2(5) . .
O8 Cd2 N4 C16 116.3(10) . .
O8 Cd2 N4 N3 -75.0(11) . .
